data_2016296
loop_
_publ_author_name
'Guo, Ming-Lin'
'Guo, Chen-Hu'

_publ_section_title Poly[[triaquazinc(II)]-\m~3~-4-nitrophthalato-\k^3^<i>O</i>^1^:<i>O</i>^2^:<i>O</i>^2'^]
_journal_coeditor_code AV3117
_journal_issue 12
_journal_name_full 'Acta Crystallographica Section C'
_journal_page_first m595
_journal_page_last m597
_journal_paper_doi 10.1107/S0108270107054509
_journal_volume 63
_journal_year 2007
_chemical_formula_iupac '[Zn (C8 H3 N O6) (H2 O)3]'
_chemical_formula_moiety 'C8 H9 N O9 Zn'
_chemical_formula_sum 'C8 H9 N O9 Zn'
_chemical_formula_weight 328.53
_chemical_name_systematic
;
Poly[[triaquazinc(II)]-\m~3~-4-nitrophthalato-\k^3^O^1^:O^2^:O^2'^]
;
_space_group_IT_number 2
_symmetry_cell_setting triclinic
_symmetry_space_group_name_Hall '-P 1'
_symmetry_space_group_name_H-M 'P -1'
_atom_sites_solution_hydrogens geom
_atom_sites_solution_primary direct
_atom_sites_solution_secondary difmap
_audit_creation_method SHELXL-97
_cell_angle_alpha 97.317(2)
_cell_angle_beta 91.591(3)
_cell_angle_gamma 100.621(3)
_cell_formula_units_Z 2
_cell_length_a 7.0758(12)
_cell_length_b 7.2954(12)
_cell_length_c 10.8601(18)
_cell_measurement_reflns_used 2118
_cell_measurement_temperature 294(2)
_cell_measurement_theta_max 26.40
_cell_measurement_theta_min 2.87
_cell_volume 545.76(16)
_computing_cell_refinement 'SAINT (Bruker, 1997)'
_computing_data_collection 'SMART (Bruker, 1997)'
_computing_data_reduction 'SAINT (Bruker, 1997)'
_computing_molecular_graphics 'SHELXTL (Bruker, 2001)'
_computing_publication_material 'SHELXTL (Bruker, 2001)'
_computing_structure_refinement 'SHELXTL (Bruker, 2001)'
_computing_structure_solution 'SHELXTL (Bruker, 2001)'
_diffrn_ambient_temperature 294(2)
_diffrn_measured_fraction_theta_full 0.991
_diffrn_measured_fraction_theta_max 0.991
_diffrn_measurement_device_type 'Bruker SMART CCD area-detector'
_diffrn_measurement_method '\f and \w'
_diffrn_radiation_monochromator graphite
_diffrn_radiation_source 'fine-focus sealed tube'
_diffrn_radiation_type MoK\a
_diffrn_radiation_wavelength 0.71073
_diffrn_reflns_av_R_equivalents 0.0144
_diffrn_reflns_av_sigmaI/netI 0.0265
_diffrn_reflns_limit_h_max 8
_diffrn_reflns_limit_h_min -4
_diffrn_reflns_limit_k_max 7
_diffrn_reflns_limit_k_min -8
_diffrn_reflns_limit_l_max 12
_diffrn_reflns_limit_l_min -11
_diffrn_reflns_number 2827
_diffrn_reflns_theta_full 25.03
_diffrn_reflns_theta_max 25.03
_diffrn_reflns_theta_min 1.89
_diffrn_standards_number 0
_exptl_absorpt_coefficient_mu 2.298
_exptl_absorpt_correction_T_max 0.802
_exptl_absorpt_correction_T_min 0.721
_exptl_absorpt_correction_type multi-scan
_exptl_absorpt_process_details '(SADABS; Sheldrick, 1996)'
_exptl_crystal_colour colorless
_exptl_crystal_density_diffrn 1.999
_exptl_crystal_density_method 'not measured'
_exptl_crystal_description block
_exptl_crystal_F_000 332
_exptl_crystal_size_max 0.16
_exptl_crystal_size_mid 0.12
_exptl_crystal_size_min 0.10
_refine_diff_density_max 0.359
_refine_diff_density_min -0.300
_refine_ls_extinction_method none
_refine_ls_goodness_of_fit_ref 1.098
_refine_ls_hydrogen_treatment constr
_refine_ls_matrix_type full
_refine_ls_number_parameters 172
_refine_ls_number_reflns 1910
_refine_ls_number_restraints 0
_refine_ls_restrained_S_all 1.098
_refine_ls_R_factor_all 0.0265
_refine_ls_R_factor_gt 0.0232
_refine_ls_shift/su_max 0.001
_refine_ls_shift/su_mean 0.000
_refine_ls_structure_factor_coef Fsqd
_refine_ls_weighting_details 'calc w=1/[\s^2^(Fo^2^)+(0.0284P)^2^+0.3243P] where P=(Fo^2^+2Fc^2^)/3'
_refine_ls_weighting_scheme calc
_refine_ls_wR_factor_gt 0.0588
_refine_ls_wR_factor_ref 0.0605
_reflns_number_gt 1751
_reflns_number_total 1910
_reflns_threshold_expression >2sigma(I)
_cod_data_source_file av3117.cif
_cod_data_source_block I
_cod_depositor_comments
;
The following automatic conversions were performed:
'_symmetry_cell_setting' value 'Triclinic' changed to 'triclinic'
according to '/home/saulius/struct/CIF-dictionaries/cif_core.dic'
dictionary named 'cif_core.dic' version 2.4.1 from 2010-06-29.

Automatic conversion script
Id: cif_fix_enum 1527 2010-12-29 10:47:43Z saulius 

The following automatic conversions were performed:

'_symmetry_cell_setting' value 'Triclinic' changed to 'triclinic'
according to /home/saulius/struct/CIF-dictionaries/cif_core.dic
dictionary named 'cif_core.dic' version 2.4.1 from 2010-06-29.

Automatic conversion script
Id: cif_fix_values 1715 2011-07-08 13:25:40Z adriana 
;
_cod_original_sg_symbol_H-M P-1
_cod_database_code 2016296
_cod_database_fobs_code 2016296

loop_
_symmetry_equiv_pos_as_xyz
'x, y, z'
'-x, -y, -z'

loop_
_atom_site_type_symbol
_atom_site_label
_atom_site_fract_x
_atom_site_fract_y
_atom_site_fract_z
_atom_site_U_iso_or_equiv
_atom_site_adp_type
_atom_site_calc_flag
_atom_site_refinement_flags
_atom_site_occupancy
Zn Zn1 0.73363(4) 0.72401(3) 0.51171(2) 0.01684(10) Uani d . 1
N N1 0.8284(3) 1.3633(3) -0.08471(19) 0.0292(5) Uani d . 1
O O1 0.7470(2) 0.9260(2) 0.39132(14) 0.0197(4) Uani d . 1
O O2 0.4497(2) 0.8256(2) 0.30185(16) 0.0271(4) Uani d . 1
O O3 0.5308(2) 1.2522(2) 0.42111(14) 0.0204(4) Uani d . 1
O O4 0.6836(3) 1.5216(2) 0.36131(15) 0.0235(4) Uani d . 1
O O5 0.7759(4) 1.5152(3) -0.08435(18) 0.0470(6) Uani d . 1
O O6 0.9301(3) 1.3021(3) -0.16324(16) 0.0383(5) Uani d . 1
O O7 1.0296(2) 0.7342(2) 0.49359(18) 0.0318(4) Uani d . 1
H H7A 1.1122 0.8268 0.5284 0.038 Uiso d R 1
H H7B 1.0719 0.6506 0.4468 0.038 Uiso d R 1
O O8 0.8372(3) 0.9363(2) 0.66810(16) 0.0283(4) Uani d . 1
H H8A 0.7490 1.0004 0.6847 0.034 Uiso d R 1
H H8B 0.9502 1.0039 0.6676 0.034 Uiso d R 1
O O9 0.7582(2) 0.5117(2) 0.63649(15) 0.0241(4) Uani d . 1
H H9A 0.6722 0.4140 0.6416 0.029 Uiso d R 1
H H9B 0.8134 0.5671 0.7050 0.029 Uiso d R 1
C C1 0.6131(3) 0.9245(3) 0.3099(2) 0.0172(5) Uani d . 1
C C2 0.6666(3) 1.0470(3) 0.2087(2) 0.0166(5) Uani d . 1
C C3 0.6713(3) 1.2418(3) 0.2248(2) 0.0167(5) Uani d . 1
C C4 0.6241(3) 1.3472(3) 0.3461(2) 0.0167(5) Uani d . 1
C C5 0.7201(4) 1.3433(3) 0.1261(2) 0.0216(5) Uani d . 1
H H5 0.7197 1.4717 0.1345 0.026 Uiso calc R 1
C C6 0.7685(3) 1.2523(3) 0.0164(2) 0.0229(5) Uani d . 1
C C7 0.7698(4) 1.0605(3) -0.0016(2) 0.0248(5) Uani d . 1
H H7 0.8057 1.0023 -0.0762 0.030 Uiso calc R 1
C C8 0.7155(4) 0.9586(3) 0.0955(2) 0.0232(5) Uani d . 1
H H8 0.7117 0.8294 0.0850 0.028 Uiso calc R 1

loop_
_atom_site_aniso_label
_atom_site_aniso_U_11
_atom_site_aniso_U_22
_atom_site_aniso_U_33
_atom_site_aniso_U_12
_atom_site_aniso_U_13
_atom_site_aniso_U_23
Zn1 0.01931(16) 0.01425(15) 0.01705(15) 0.00319(11) 0.00132(10) 0.00231(10)
N1 0.0372(13) 0.0280(12) 0.0187(11) -0.0038(10) -0.0023(10) 0.0046(9)
O1 0.0234(9) 0.0154(8) 0.0202(8) 0.0021(7) -0.0033(7) 0.0053(6)
O2 0.0244(9) 0.0227(9) 0.0330(10) -0.0022(8) -0.0033(8) 0.0099(7)
O3 0.0242(9) 0.0183(8) 0.0217(8) 0.0072(7) 0.0085(7) 0.0075(7)
O4 0.0361(10) 0.0131(8) 0.0199(8) 0.0023(7) 0.0043(7) -0.0004(6)
O5 0.0817(17) 0.0315(11) 0.0307(11) 0.0114(11) 0.0080(11) 0.0131(9)
O6 0.0373(11) 0.0519(13) 0.0224(10) -0.0009(10) 0.0090(9) 0.0050(9)
O7 0.0193(9) 0.0231(9) 0.0503(12) 0.0023(7) 0.0018(8) -0.0028(8)
O8 0.0276(9) 0.0249(9) 0.0298(9) 0.0024(8) -0.0022(8) -0.0025(7)
O9 0.0272(9) 0.0196(9) 0.0242(9) -0.0009(7) -0.0038(7) 0.0070(7)
C1 0.0215(12) 0.0116(11) 0.0189(11) 0.0055(9) 0.0010(9) 0.0000(9)
C2 0.0153(11) 0.0160(11) 0.0180(11) 0.0016(9) -0.0027(9) 0.0025(9)
C3 0.0197(11) 0.0146(11) 0.0154(11) 0.0030(9) -0.0009(9) 0.0018(9)
C4 0.0165(11) 0.0178(12) 0.0165(11) 0.0057(9) -0.0012(9) 0.0019(9)
C5 0.0272(13) 0.0148(11) 0.0216(12) 0.0010(10) -0.0011(10) 0.0029(9)
C6 0.0265(13) 0.0246(13) 0.0160(11) -0.0006(10) -0.0003(10) 0.0050(10)
C7 0.0291(13) 0.0268(13) 0.0172(12) 0.0046(11) 0.0031(10) -0.0014(10)
C8 0.0310(13) 0.0161(12) 0.0225(12) 0.0062(10) 0.0015(10) 0.0001(10)

loop_
_atom_type_symbol
_atom_type_description
_atom_type_scat_dispersion_real
_atom_type_scat_dispersion_imag
_atom_type_scat_source
C C 0.0033 0.0016 'International Tables Vol C Tables 4.2.6.8 and 6.1.1.4'
H H 0.0000 0.0000 'International Tables Vol C Tables 4.2.6.8 and 6.1.1.4'
N N 0.0061 0.0033 'International Tables Vol C Tables 4.2.6.8 and 6.1.1.4'
O O 0.0106 0.0060 'International Tables Vol C Tables 4.2.6.8 and 6.1.1.4'
Zn Zn 0.2839 1.4301 'International Tables Vol C Tables 4.2.6.8 and 6.1.1.4'

loop_
_geom_angle_atom_site_label_1
_geom_angle_atom_site_label_2
_geom_angle_atom_site_label_3
_geom_angle_site_symmetry_1
_geom_angle_site_symmetry_3
_geom_angle
_geom_angle_publ_flag
O4 Zn1 O3 1_545 2_676 106.52(7) y
O4 Zn1 O1 1_545 . 88.65(6) y
O3 Zn1 O1 2_676 . 97.36(6) y
O4 Zn1 O7 1_545 . 88.42(7) y
O3 Zn1 O7 2_676 . 164.03(7) y
O1 Zn1 O7 . . 88.41(7) y
O4 Zn1 O8 1_545 . 170.33(7) y
O3 Zn1 O8 2_676 . 83.02(7) y
O1 Zn1 O8 . . 91.70(7) y
O7 Zn1 O8 . . 81.93(7) y
O4 Zn1 O9 1_545 . 91.12(6) y
O3 Zn1 O9 2_676 . 89.54(6) y
O1 Zn1 O9 . . 172.87(6) y
O7 Zn1 O9 . . 84.46(7) y
O8 Zn1 O9 . . 87.34(7) y
O6 N1 O5 . . 123.4(2) ?
O6 N1 C6 . . 118.7(2) ?
O5 N1 C6 . . 117.9(2) ?
C1 O1 Zn1 . . 122.83(14) ?
C4 O3 Zn1 . 2_676 127.99(14) ?
C4 O4 Zn1 . 1_565 134.46(15) ?
Zn1 O7 H7A . . 121.4 ?
Zn1 O7 H7B . . 121.7 ?
H7A O7 H7B . . 116.7 ?
Zn1 O8 H8A . . 108.2 ?
Zn1 O8 H8B . . 119.1 ?
H8A O8 H8B . . 113.8 ?
Zn1 O9 H9A . . 124.8 ?
Zn1 O9 H9B . . 108.9 ?
H9A O9 H9B . . 115.4 ?
O2 C1 O1 . . 126.5(2) y
O2 C1 C2 . . 117.6(2) ?
O1 C1 C2 . . 115.74(19) ?
C8 C2 C3 . . 119.7(2) ?
C8 C2 C1 . . 117.2(2) ?
C3 C2 C1 . . 123.2(2) ?
C5 C3 C2 . . 119.3(2) ?
C5 C3 C4 . . 118.3(2) ?
C2 C3 C4 . . 122.3(2) ?
O4 C4 O3 . . 126.6(2) y
O4 C4 C3 . . 115.9(2) ?
O3 C4 C3 . . 117.5(2) ?
C6 C5 C3 . . 119.5(2) ?
C6 C5 H5 . . 120.2 ?
C3 C5 H5 . . 120.2 ?
C5 C6 C7 . . 122.6(2) ?
C5 C6 N1 . . 118.7(2) ?
C7 C6 N1 . . 118.6(2) ?
C8 C7 C6 . . 117.8(2) ?
C8 C7 H7 . . 121.1 ?
C6 C7 H7 . . 121.1 ?
C7 C8 C2 . . 121.0(2) ?
C7 C8 H8 . . 119.5 ?
C2 C8 H8 . . 119.5 ?

loop_
_geom_bond_atom_site_label_1
_geom_bond_atom_site_label_2
_geom_bond_site_symmetry_2
_geom_bond_distance
_geom_bond_publ_flag
Zn1 O3 2_676 2.0561(16) y
Zn1 O4 1_545 2.0335(16) y
Zn1 O1 . 2.0822(15) y
Zn1 O7 . 2.0976(18) y
Zn1 O8 . 2.1595(16) y
Zn1 O9 . 2.2104(16) y
N1 O6 . 1.225(3) ?
N1 O5 . 1.232(3) ?
N1 C6 . 1.472(3) ?
O1 C1 . 1.276(3) y
O2 C1 . 1.240(3) y
O3 C4 . 1.259(3) y
O4 C4 . 1.252(3) y
O7 H7A . 0.8474 ?
O7 H7B . 0.8466 ?
O8 H8A . 0.8563 ?
O8 H8B . 0.8594 ?
O9 H9A . 0.8561 ?
O9 H9B . 0.8480 ?
C1 C2 . 1.516(3) ?
C2 C8 . 1.397(3) ?
C2 C3 . 1.404(3) ?
C3 C5 . 1.394(3) ?
C3 C4 . 1.516(3) ?
C5 C6 . 1.372(3) ?
C5 H5 . 0.9300 ?
C6 C7 . 1.390(3) ?
C7 C8 . 1.389(4) ?
C7 H7 . 0.9300 ?
C8 H8 . 0.9300 ?

loop_
_geom_hbond_atom_site_label_D
_geom_hbond_atom_site_label_H
_geom_hbond_atom_site_label_A
_geom_hbond_site_symmetry_A
_geom_hbond_distance_DH
_geom_hbond_distance_HA
_geom_hbond_distance_DA
_geom_hbond_angle_DHA
O9 H9B O5 1_546 0.85 2.38 3.027(3) 134
O8 H8A O2 2_676 0.86 2.06 2.904(3) 170
O9 H9A O2 2_666 0.86 1.98 2.794(2) 158
O7 H7A O1 2_776 0.85 1.97 2.804(2) 166
O7 H7B O9 2_766 0.85 1.99 2.817(2) 164
O8 H8B O1 2_776 0.86 2.24 3.043(2) 156
